data_4001048
loop_
_publ_author_name
'Wu, Tao'
'Zhang, Jian'
'Bu, Xianhui'
'Feng, Pingyun'

_publ_section_title
;
 Variable Lithium Coordination Modes in Two- and Three-Dimensional Lithium
 Boron Imidazolate Frameworks
;
_journal_issue 16
_journal_name_full 'Chemistry of Materials'
_journal_page_first 3830
_journal_paper_doi 10.1021/cm9015063
_journal_volume 21
_journal_year 2009
_chemical_formula_sum 'C20 H28 B Li N8'
_chemical_formula_weight 398.25
_chemical_name_systematic
; 
 ? 
;
_space_group_IT_number 218
_symmetry_cell_setting cubic
_symmetry_space_group_name_Hall 'P -4n 2 3'
_symmetry_space_group_name_H-M 'P -4 3 n'
_atom_sites_solution_hydrogens geom
_atom_sites_solution_primary direct
_atom_sites_solution_secondary difmap
_audit_creation_method SHELXL-97
_cell_angle_alpha 90.00
_cell_angle_beta 90.00
_cell_angle_gamma 90.00
_cell_formula_units_Z 6
_cell_length_a 16.31380(10)
_cell_length_b 16.31380(10)
_cell_length_c 16.31380(10)
_cell_measurement_temperature 150(2)
_cell_volume 4341.76(5)
_computing_structure_refinement 'SHELXL-97 (Sheldrick, 1997)'
_computing_structure_solution 'SHELXS-97 (Sheldrick, 1990)'
_diffrn_ambient_temperature 150(2)
_diffrn_measured_fraction_theta_full 0.956
_diffrn_measured_fraction_theta_max 0.956
_diffrn_radiation_monochromator graphite
_diffrn_radiation_source 'fine-focus sealed tube'
_diffrn_radiation_type MoK\a
_diffrn_radiation_wavelength 0.71073
_diffrn_reflns_av_R_equivalents 0.0318
_diffrn_reflns_av_sigmaI/netI 0.0173
_diffrn_reflns_limit_h_max 21
_diffrn_reflns_limit_h_min -20
_diffrn_reflns_limit_k_max 22
_diffrn_reflns_limit_k_min -21
_diffrn_reflns_limit_l_max 22
_diffrn_reflns_limit_l_min -21
_diffrn_reflns_number 30236
_diffrn_reflns_theta_full 30.91
_diffrn_reflns_theta_max 30.91
_diffrn_reflns_theta_min 1.77
_exptl_absorpt_coefficient_mu 0.057
_exptl_crystal_density_diffrn 0.914
_exptl_crystal_density_method 'not measured'
_exptl_crystal_F_000 1272
_refine_diff_density_max 1.087
_refine_diff_density_min -0.384
_refine_diff_density_rms 0.191
_refine_ls_abs_structure_details 'Flack H D (1983), Acta Cryst. A39, 876-881'
_refine_ls_abs_structure_Flack 0(4)
_refine_ls_extinction_method none
_refine_ls_goodness_of_fit_ref 1.045
_refine_ls_hydrogen_treatment mixed
_refine_ls_matrix_type full
_refine_ls_number_parameters 70
_refine_ls_number_reflns 2128
_refine_ls_number_restraints 0
_refine_ls_restrained_S_all 1.045
_refine_ls_R_factor_all 0.0752
_refine_ls_R_factor_gt 0.0691
_refine_ls_shift/su_max 0.000
_refine_ls_shift/su_mean 0.000
_refine_ls_structure_factor_coef Fsqd
_refine_ls_weighting_details 'calc w=1/[\s^2^(Fo^2^)+(0.1481P)^2^+2.4931P] where P=(Fo^2^+2Fc^2^)/3'
_refine_ls_weighting_scheme calc
_refine_ls_wR_factor_gt 0.2063
_refine_ls_wR_factor_ref 0.2121
_reflns_number_gt 1925
_reflns_number_total 2128
_reflns_threshold_expression >2sigma(I)
_cod_data_source_file cm9015063_si_002.cif
_cod_data_source_block BIF-11
_cod_depositor_comments
;
The following automatic conversions were performed:

'_symmetry_cell_setting' value 'Cubic' changed to 'cubic' according
to /home/saulius/struct/CIF-dictionaries/cif_core.dic dictionary
named 'cif_core.dic' version 2.4.2 from 2011-04-26.

Automatic conversion script
Id: cif_fix_values 1715 2011-07-08 13:25:40Z adriana 
;
_cod_original_sg_symbol_H-M P-43n
_cod_database_code 4001048

loop_
_symmetry_equiv_pos_as_xyz
'x, y, z'
'-x, -y, z'
'-x, y, -z'
'x, -y, -z'
'z, x, y'
'z, -x, -y'
'-z, -x, y'
'-z, x, -y'
'y, z, x'
'-y, z, -x'
'y, -z, -x'
'-y, -z, x'
'y+1/2, x+1/2, z+1/2'
'-y+1/2, -x+1/2, z+1/2'
'y+1/2, -x+1/2, -z+1/2'
'-y+1/2, x+1/2, -z+1/2'
'x+1/2, z+1/2, y+1/2'
'-x+1/2, z+1/2, -y+1/2'
'-x+1/2, -z+1/2, y+1/2'
'x+1/2, -z+1/2, -y+1/2'
'z+1/2, y+1/2, x+1/2'
'z+1/2, -y+1/2, -x+1/2'
'-z+1/2, y+1/2, -x+1/2'
'-z+1/2, -y+1/2, x+1/2'

loop_
_atom_site_label
_atom_site_type_symbol
_atom_site_fract_x
_atom_site_fract_y
_atom_site_fract_z
_atom_site_U_iso_or_equiv
_atom_site_adp_type
_atom_site_occupancy
_atom_site_symmetry_multiplicity
_atom_site_calc_flag
_atom_site_refinement_flags
Li1 Li 0.7500 0.5000 0.0000 0.0190(13) Uani 1 4 d S
B1 B 0.5000 0.2500 0.0000 0.0127(7) Uani 1 4 d S
N1 N 0.56931(10) 0.30674(10) 0.03208(10) 0.0139(3) Uani 1 1 d .
N2 N 0.66309(10) 0.40727(10) 0.04062(10) 0.0170(4) Uani 1 1 d .
C1 C 0.60828(11) 0.36999(11) -0.00710(11) 0.0152(4) Uani 1 1 d .
C2 C 0.65718(13) 0.36827(12) 0.11595(12) 0.0192(4) Uani 1 1 d .
C3 C 0.60031(12) 0.30744(12) 0.11120(12) 0.0171(4) Uani 1 1 d .
H3 H 0.5846 0.2718 0.1545 0.021 Uiso 1 1 calc R
C4 C 0.58817(15) 0.39848(13) -0.09212(13) 0.0229(4) Uani 1 1 d .
H4A H 0.5372 0.4302 -0.0911 0.034 Uiso 1 1 calc R
H4B H 0.5814 0.3509 -0.1281 0.034 Uiso 1 1 calc R
H4C H 0.6328 0.4330 -0.1128 0.034 Uiso 1 1 calc R
C5 C 0.70702(17) 0.39252(17) 0.18839(15) 0.0353(6) Uani 1 1 d .
H5A H 0.6800 0.3735 0.2386 0.053 Uiso 1 1 calc R
H5B H 0.7123 0.4523 0.1899 0.053 Uiso 1 1 calc R
H5C H 0.7616 0.3677 0.1844 0.053 Uiso 1 1 calc R

loop_
_atom_site_aniso_label
_atom_site_aniso_U_11
_atom_site_aniso_U_22
_atom_site_aniso_U_33
_atom_site_aniso_U_23
_atom_site_aniso_U_13
_atom_site_aniso_U_12
Li1 0.021(3) 0.0178(19) 0.0178(19) 0.000 0.000 0.000
B1 0.0130(10) 0.0120(16) 0.0130(10) 0.000 0.000 0.000
N1 0.0154(7) 0.0125(7) 0.0137(7) 0.0005(5) -0.0005(5) -0.0013(5)
N2 0.0175(8) 0.0171(8) 0.0163(7) 0.0010(6) -0.0015(6) -0.0028(6)
C1 0.0175(8) 0.0141(8) 0.0140(8) 0.0005(6) 0.0009(6) -0.0016(6)
C2 0.0198(9) 0.0209(9) 0.0170(9) 0.0028(7) -0.0043(7) -0.0047(7)
C3 0.0187(9) 0.0180(9) 0.0147(8) 0.0036(6) -0.0035(6) -0.0026(7)
C4 0.0313(11) 0.0213(9) 0.0161(8) 0.0035(7) -0.0038(8) -0.0065(8)
C5 0.0395(14) 0.0432(15) 0.0233(11) 0.0079(10) -0.0152(10) -0.0219(11)

loop_
_atom_type_symbol
_atom_type_description
_atom_type_scat_dispersion_real
_atom_type_scat_dispersion_imag
_atom_type_scat_source
C C 0.0033 0.0016 'International Tables Vol C Tables 4.2.6.8 and 6.1.1.4'
H H 0.0000 0.0000 'International Tables Vol C Tables 4.2.6.8 and 6.1.1.4'
Li Li -0.0003 0.0001 'International Tables Vol C Tables 4.2.6.8 and 6.1.1.4'
B B 0.0013 0.0007 'International Tables Vol C Tables 4.2.6.8 and 6.1.1.4'
N N 0.0061 0.0033 'International Tables Vol C Tables 4.2.6.8 and 6.1.1.4'

loop_
_geom_angle_atom_site_label_1
_geom_angle_atom_site_label_2
_geom_angle_atom_site_label_3
_geom_angle
_geom_angle_site_symmetry_1
_geom_angle_site_symmetry_3
N2 Li1 N2 98.71(9) 19_654 18_655
N2 Li1 N2 115.11(5) 19_654 4_565
N2 Li1 N2 115.11(5) 18_655 4_565
N2 Li1 N2 115.11(5) 19_654 .
N2 Li1 N2 115.11(5) 18_655 .
N2 Li1 N2 98.71(9) 4_565 .
N1 B1 N1 110.83(6) 22 .
N1 B1 N1 110.83(6) 22 3_655
N1 B1 N1 106.78(12) . 3_655
N1 B1 N1 106.78(12) 22 24_554
N1 B1 N1 110.83(6) . 24_554
N1 B1 N1 110.83(6) 3_655 24_554
C1 N1 C3 105.00(16) . .
C1 N1 B1 129.04(14) . .
C3 N1 B1 125.77(14) . .
C1 N2 C2 105.16(16) . .
C1 N2 Li1 125.20(13) . .
C2 N2 Li1 129.33(13) . .
N2 C1 N1 112.49(16) . .
N2 C1 C4 123.08(17) . .
N1 C1 C4 124.30(17) . .
C3 C2 N2 109.36(16) . .
C3 C2 C5 127.71(18) . .
N2 C2 C5 122.93(18) . .
C2 C3 N1 107.92(16) . .
C2 C3 H3 126.0 . .
N1 C3 H3 126.0 . .
C1 C4 H4A 109.5 . .
C1 C4 H4B 109.5 . .
H4A C4 H4B 109.5 . .
C1 C4 H4C 109.5 . .
H4A C4 H4C 109.5 . .
H4B C4 H4C 109.5 . .
C2 C5 H5A 109.5 . .
C2 C5 H5B 109.5 . .
H5A C5 H5B 109.5 . .
C2 C5 H5C 109.5 . .
H5A C5 H5C 109.5 . .
H5B C5 H5C 109.5 . .

loop_
_geom_bond_atom_site_label_1
_geom_bond_atom_site_label_2
_geom_bond_distance
_geom_bond_site_symmetry_2
Li1 N2 2.1767(16) 19_654
Li1 N2 2.1767(16) 18_655
Li1 N2 2.1767(16) 4_565
Li1 N2 2.1767(16) .
B1 N1 1.5522(16) 22
B1 N1 1.5522(16) .
B1 N1 1.5522(16) 3_655
B1 N1 1.5522(16) 24_554
N1 C1 1.370(2) .
N1 C3 1.386(2) .
N2 C1 1.332(2) .
N2 C2 1.387(2) .
C1 C4 1.499(3) .
C2 C3 1.361(3) .
C2 C5 1.488(3) .
C3 H3 0.9500 .
C4 H4A 0.9800 .
C4 H4B 0.9800 .
C4 H4C 0.9800 .
C5 H5A 0.9800 .
C5 H5B 0.9800 .
C5 H5C 0.9800 .
